data_4342139
loop_
_publ_author_name
'DeBackere, John R.'
'Mercier, H\'el\`ene P A'
'Schrobilgen, Gary J.'

_publ_section_title
;
 Pentafluoro-oxotellurate(VI) Anions of Mercury(II); Syntheses and
 Structures of [Hg(OTeF5)4](2-), [Hg(OTeF5)5](3-), [Hg2(OTeF5)6](2-),
 [Hg(OTeF5)4](2-)&#x00B7;Hg(OTeF5)2, and
 [Hg2(OTeF5)7](3-)&#x00B7;Hg(OTeF5)2.
;
_journal_issue 4
_journal_name_full 'Inorganic chemistry'
_journal_page_first 1606
_journal_page_last 1626
_journal_paper_doi 10.1021/ic502602p
_journal_volume 54
_journal_year 2015
_chemical_formula_sum 'Cs F15 Hg O3 Te3'
_chemical_formula_weight 1049.30
_chemical_name_common 'Cs2, Hg (O Te F5)4,Hg (O Te F5)2'
_chemical_name_systematic
;
 ?
;
_space_group_crystal_system monoclinic
_space_group_IT_number 15
_space_group_name_H-M_alt 'C 1 2/c 1'
_symmetry_space_group_name_Hall '-C 2yc'
_symmetry_space_group_name_H-M 'C 1 2/c 1'
_atom_sites_solution_primary direct
_atom_sites_solution_secondary difmap
_audit_creation_method SHELXL-2013
_cell_angle_alpha 90
_cell_angle_beta 125.7970(10)
_cell_angle_gamma 90
_cell_formula_units_Z 8
_cell_length_a 22.6115(3)
_cell_length_b 10.9340(2)
_cell_length_c 15.2294(4)
_cell_measurement_temperature 100(2)
_cell_measurement_theta_max 88.18
_cell_volume 3053.96(11)
_computing_cell_refinement 'Bruker SMART'
_computing_data_collection 'Bruker SMART'
_computing_data_reduction 'Bruker SMART'
_computing_molecular_graphics 'SHELXL-2013 (Sheldrick, 2013)'
_computing_publication_material 'SHELXL-2013 (Sheldrick, 2013)'
_computing_structure_refinement 'SHELXL-2013 (Sheldrick, 2013)'
_computing_structure_solution 'SHELXL-2013 (Sheldrick, 2013)'
_diffrn_ambient_temperature 100(2)
_diffrn_measured_fraction_theta_full 0.997
_diffrn_measured_fraction_theta_max 0.982
_diffrn_measurement_device_type 'CCD area detector'
_diffrn_measurement_method 'phi scans'
_diffrn_radiation_type MoK\a
_diffrn_radiation_wavelength 0.71073
_diffrn_reflns_av_R_equivalents 0.0344
_diffrn_reflns_av_unetI/netI 0.0256
_diffrn_reflns_Laue_measured_fraction_full 0.997
_diffrn_reflns_Laue_measured_fraction_max 0.982
_diffrn_reflns_limit_h_max 43
_diffrn_reflns_limit_h_min -35
_diffrn_reflns_limit_k_max 20
_diffrn_reflns_limit_k_min -21
_diffrn_reflns_limit_l_max 29
_diffrn_reflns_limit_l_min -29
_diffrn_reflns_number 66277
_diffrn_reflns_point_group_measured_fraction_full 0.997
_diffrn_reflns_point_group_measured_fraction_max 0.982
_diffrn_reflns_theta_full 25.242
_diffrn_reflns_theta_max 44.090
_diffrn_reflns_theta_min 2.298
_diffrn_source 'fine-focus sealed tube'
_exptl_absorpt_coefficient_mu 18.214
_exptl_absorpt_correction_T_max 0.7487
_exptl_absorpt_correction_T_min 0.3570
_exptl_absorpt_correction_type multi-scan
_exptl_absorpt_process_details 'Apex2 v2.0-2 (Bruker, 2005)'
_exptl_crystal_colour colorless
_exptl_crystal_density_diffrn 4.564
_exptl_crystal_density_method 'not measured'
_exptl_crystal_description plate
_exptl_crystal_F_000 3600
_exptl_crystal_size_max 0.18
_exptl_crystal_size_mid 0.15
_exptl_crystal_size_min 0.06
_refine_diff_density_max 4.138
_refine_diff_density_min -3.748
_refine_diff_density_rms 0.233
_refine_ls_extinction_coef 0.000123(8)
_refine_ls_extinction_expression Fc^*^=kFc[1+0.001xFc^2^\l^3^/sin(2\q)]^-1/4^
_refine_ls_extinction_method SHELXL
_refine_ls_goodness_of_fit_ref 1.088
_refine_ls_matrix_type full
_refine_ls_number_parameters 211
_refine_ls_number_reflns 11785
_refine_ls_number_restraints 0
_refine_ls_restrained_S_all 1.088
_refine_ls_R_factor_all 0.0257
_refine_ls_R_factor_gt 0.0209
_refine_ls_shift/su_max 0.002
_refine_ls_shift/su_mean 0.000
_refine_ls_structure_factor_coef Fsqd
_refine_ls_weighting_details 'w=1/[\s^2^(Fo^2^)+14.4257P] where P=(Fo^2^+2Fc^2^)/3'
_refine_ls_weighting_scheme calc
_refine_ls_wR_factor_gt 0.0409
_refine_ls_wR_factor_ref 0.0422
_reflns_Friedel_coverage 0.000
_reflns_number_gt 10746
_reflns_number_total 11785
_reflns_threshold_expression 'I > 2\s(I)'
_cod_data_source_file ic502602p_si_002.cif
_cod_data_source_block Cs2[Hg(OTeF5)4].Hg(OTeF5)2
_cod_depositor_comments 'Adding full bibliography for 4342136--4342141.cif.'
_cod_original_cell_volume 3053.95(11)
_cod_database_code 4342139
_shelx_space_group_comment
;
The symmetry employed for this shelxl refinement is uniquely defined
by the following loop, which should always be used as a source of
symmetry information in preference to the above space-group names.
They are only intended as comments.
;
_shelxl_version_number 2013-4

loop_
_space_group_symop_operation_xyz
'x, y, z'
'-x, y, -z+1/2'
'x+1/2, y+1/2, z'
'-x+1/2, y+1/2, -z+1/2'
'-x, -y, -z'
'x, -y, z-1/2'
'-x+1/2, -y+1/2, -z'
'x+1/2, -y+1/2, z-1/2'

loop_
_atom_site_label
_atom_site_type_symbol
_atom_site_fract_x
_atom_site_fract_y
_atom_site_fract_z
_atom_site_U_iso_or_equiv
_atom_site_adp_type
_atom_site_occupancy
_atom_site_site_symmetry_order
_atom_site_calc_flag
_atom_site_refinement_flags_posn
_atom_site_refinement_flags_adp
_atom_site_refinement_flags_occupancy
Hg1 Hg 0.0000 0.0000 -0.5000 0.00935(2) Uani 1 2 d S . P
Hg2 Hg 0.5000 0.43305(2) -0.2500 0.00945(2) Uani 1 2 d S T P
Te3 Te 0.17051(2) 0.03362(2) -0.22105(2) 0.00871(2) Uani 1 1 d . . .
Te1 Te 0.38692(2) 0.23333(2) -0.45349(2) 0.00941(2) Uani 1 1 d . . .
Te2 Te 0.07154(2) -0.26438(2) -0.53823(2) 0.01013(2) Uani 1 1 d . . .
Cs1 Cs 0.32511(2) -0.01754(2) -0.29473(2) 0.02215(3) Uani 1 1 d . . .
F12 F 0.16348(8) 0.20179(13) -0.21460(11) 0.0177(2) Uani 1 1 d . . .
F1 F 0.46971(8) 0.13756(14) -0.37737(11) 0.0201(2) Uani 1 1 d . . .
O1 O 0.43538(8) 0.37762(13) -0.42000(10) 0.0115(2) Uani 1 1 d . . .
F10 F 0.11255(9) -0.35401(14) -0.59194(13) 0.0224(3) Uani 1 1 d . . .
F6 F 0.05898(8) -0.14344(13) -0.63330(11) 0.0178(2) Uani 1 1 d . . .
F8 F 0.08832(8) -0.39742(13) -0.45216(12) 0.0175(2) Uani 1 1 d . . .
F2 F 0.37979(8) 0.20302(13) -0.57824(10) 0.0163(2) Uani 1 1 d . . .
F9 F 0.16482(8) -0.20686(15) -0.43841(12) 0.0217(3) Uani 1 1 d . . .
F7 F -0.01548(8) -0.33383(15) -0.64825(12) 0.0221(3) Uani 1 1 d . . .
F3 F 0.29600(7) 0.30569(13) -0.53474(11) 0.0159(2) Uani 1 1 d . . .
F4 F 0.38787(8) 0.23769(13) -0.33025(11) 0.0177(2) Uani 1 1 d . . .
F15 F 0.26783(7) 0.06454(14) -0.15684(11) 0.0178(2) Uani 1 1 d . . .
F5 F 0.33644(8) 0.08945(13) -0.48093(11) 0.0178(2) Uani 1 1 d . . .
F13 F 0.16259(7) 0.04932(13) -0.34938(10) 0.0145(2) Uani 1 1 d . . .
F14 F 0.19618(8) -0.12781(13) -0.21570(11) 0.0180(2) Uani 1 1 d . . .
F11 F 0.19371(7) 0.02149(14) -0.08352(10) 0.0169(2) Uani 1 1 d . . .
O2 O 0.03231(10) -0.17974(15) -0.48189(14) 0.0186(3) Uani 1 1 d . . .
O3 O 0.07408(7) 0.00816(15) -0.29374(11) 0.0136(2) Uani 1 1 d . . .

loop_
_atom_site_aniso_label
_atom_site_aniso_U_11
_atom_site_aniso_U_22
_atom_site_aniso_U_33
_atom_site_aniso_U_23
_atom_site_aniso_U_13
_atom_site_aniso_U_12
Hg1 0.00897(3) 0.01074(4) 0.00794(3) 0.00030(2) 0.00472(2) 0.00214(2)
Hg2 0.00958(3) 0.01158(4) 0.00744(3) 0.000 0.00512(2) 0.000
Te3 0.00651(3) 0.01088(4) 0.00795(3) 0.00071(3) 0.00378(3) -0.00035(3)
Te1 0.01065(4) 0.00879(4) 0.00868(4) -0.00122(3) 0.00560(3) -0.00165(3)
Te2 0.01067(4) 0.00915(4) 0.01212(4) 0.00222(3) 0.00753(3) 0.00317(3)
Cs1 0.03422(7) 0.01670(6) 0.03040(6) 0.00493(4) 0.02726(6) 0.00682(5)
F12 0.0216(6) 0.0101(5) 0.0200(5) -0.0007(4) 0.0114(5) 0.0000(4)
F1 0.0168(5) 0.0183(6) 0.0192(5) 0.0029(4) 0.0073(4) 0.0050(5)
O1 0.0127(5) 0.0116(5) 0.0098(4) -0.0030(4) 0.0064(4) -0.0052(4)
F10 0.0325(7) 0.0176(6) 0.0305(7) 0.0045(5) 0.0260(6) 0.0099(5)
F6 0.0224(6) 0.0161(6) 0.0207(5) 0.0088(4) 0.0159(5) 0.0077(5)
F8 0.0189(5) 0.0131(5) 0.0236(6) 0.0081(4) 0.0142(5) 0.0054(4)
F2 0.0220(6) 0.0170(6) 0.0126(4) -0.0035(4) 0.0117(4) -0.0021(4)
F9 0.0129(5) 0.0227(7) 0.0227(6) 0.0029(5) 0.0065(4) -0.0019(5)
F7 0.0164(5) 0.0231(7) 0.0192(6) -0.0031(5) 0.0061(5) -0.0036(5)
F3 0.0106(4) 0.0159(6) 0.0183(5) 0.0002(4) 0.0068(4) 0.0003(4)
F4 0.0253(6) 0.0181(6) 0.0147(5) -0.0020(4) 0.0146(5) -0.0052(5)
F15 0.0078(4) 0.0264(7) 0.0165(5) 0.0003(4) 0.0055(4) -0.0035(4)
F5 0.0218(6) 0.0112(5) 0.0187(5) -0.0023(4) 0.0110(5) -0.0067(4)
F13 0.0149(5) 0.0202(6) 0.0112(4) 0.0017(4) 0.0091(4) 0.0000(4)
F14 0.0192(5) 0.0131(5) 0.0211(6) 0.0028(4) 0.0115(5) 0.0039(4)
F11 0.0152(5) 0.0258(7) 0.0090(4) 0.0028(4) 0.0066(4) 0.0018(4)
O2 0.0293(8) 0.0134(6) 0.0254(7) 0.0043(5) 0.0229(7) 0.0071(6)
O3 0.0071(4) 0.0220(7) 0.0110(5) 0.0008(4) 0.0049(4) -0.0013(4)

loop_
_atom_type_symbol
_atom_type_description
_atom_type_scat_dispersion_real
_atom_type_scat_dispersion_imag
_atom_type_scat_source
O O 0.0106 0.0060 'International Tables Vol C Tables 4.2.6.8 and 6.1.1.4'
F F 0.0171 0.0103 'International Tables Vol C Tables 4.2.6.8 and 6.1.1.4'
Te Te -0.5308 1.6751 'International Tables Vol C Tables 4.2.6.8 and 6.1.1.4'
Cs Cs -0.3680 2.1192 'International Tables Vol C Tables 4.2.6.8 and 6.1.1.4'
Hg Hg -2.3894 9.2266 'International Tables Vol C Tables 4.2.6.8 and 6.1.1.4'

loop_
_geom_angle_atom_site_label_1
_geom_angle_atom_site_label_2
_geom_angle_atom_site_label_3
_geom_angle
_geom_angle_site_symmetry_1
_geom_angle_site_symmetry_3
O2 Hg1 O2 180.00(12) 5_554 .
O2 Hg1 O3 93.30(6) 5_554 .
O2 Hg1 O3 86.71(6) . .
O2 Hg1 O3 86.70(6) 5_554 5_554
O2 Hg1 O3 93.29(6) . 5_554
O3 Hg1 O3 180.0 . 5_554
O1 Hg2 O1 147.81(8) 2_654 .
O1 Hg2 O3 110.39(5) 2_654 3
O1 Hg2 O3 81.41(5) . 3
O1 Hg2 O3 81.41(5) 2_654 4_554
O1 Hg2 O3 110.39(5) . 4_554
O3 Hg2 O3 137.91(8) 3 4_554
O3 Te3 F11 97.19(6) . .
O3 Te3 F15 175.36(6) . .
F11 Te3 F15 87.27(6) . .
O3 Te3 F14 96.66(7) . .
F11 Te3 F14 90.45(7) . .
F15 Te3 F14 84.54(7) . .
O3 Te3 F12 94.33(7) . .
F11 Te3 F12 89.28(7) . .
F15 Te3 F12 84.41(7) . .
F14 Te3 F12 168.95(7) . .
O3 Te3 F13 91.75(6) . .
F11 Te3 F13 171.06(6) . .
F15 Te3 F13 83.80(6) . .
F14 Te3 F13 88.24(6) . .
F12 Te3 F13 90.32(6) . .
O3 Te3 Cs1 134.38(5) . .
F11 Te3 Cs1 123.68(4) . .
F15 Te3 Cs1 42.22(4) . .
F14 Te3 Cs1 66.62(5) . .
F12 Te3 Cs1 104.57(5) . .
F13 Te3 Cs1 47.96(4) . .
O1 Te1 F2 96.92(6) . .
O1 Te1 F5 176.20(6) . .
F2 Te1 F5 86.76(6) . .
O1 Te1 F1 95.33(7) . .
F2 Te1 F1 89.45(7) . .
F5 Te1 F1 85.65(7) . .
O1 Te1 F3 93.92(6) . .
F2 Te1 F3 89.68(6) . .
F5 Te1 F3 85.11(6) . .
F1 Te1 F3 170.75(7) . .
O1 Te1 F4 92.60(6) . .
F2 Te1 F4 170.40(6) . .
F5 Te1 F4 83.75(6) . .
F1 Te1 F4 88.39(7) . .
F3 Te1 F4 90.94(6) . .
O1 Te1 Cs1 136.26(4) . .
F2 Te1 Cs1 126.31(4) . .
F5 Te1 Cs1 40.26(4) . .
F1 Te1 Cs1 80.34(5) . .
F3 Te1 Cs1 92.78(4) . .
F4 Te1 Cs1 44.09(4) . .
O2 Te2 F10 178.15(7) . .
O2 Te2 F8 91.17(7) . .
F10 Te2 F8 87.02(7) . .
O2 Te2 F7 94.76(8) . .
F10 Te2 F7 85.64(8) . .
F8 Te2 F7 89.28(7) . .
O2 Te2 F9 94.38(8) . .
F10 Te2 F9 85.26(8) . .
F8 Te2 F9 91.29(7) . .
F7 Te2 F9 170.83(7) . .
O2 Te2 F6 96.42(7) . .
F10 Te2 F6 85.39(6) . .
F8 Te2 F6 172.38(6) . .
F7 Te2 F6 89.40(7) . .
F9 Te2 F6 88.83(7) . .
F12 Cs1 F10 61.63(4) 4_544 7_544
F12 Cs1 F15 107.89(4) 4_544 .
F10 Cs1 F15 169.11(4) 7_544 .
F12 Cs1 F5 110.86(4) 4_544 .
F10 Cs1 F5 51.85(4) 7_544 .
F15 Cs1 F5 139.02(4) . .
F12 Cs1 F4 144.58(4) 4_544 .
F10 Cs1 F4 85.06(4) 7_544 .
F15 Cs1 F4 104.43(4) . .
F5 Cs1 F4 44.51(3) . .
F12 Cs1 F8 111.31(4) 4_544 4_554
F10 Cs1 F8 130.03(4) 7_544 4_554
F15 Cs1 F8 48.64(3) . 4_554
F5 Cs1 F8 123.73(3) . 4_554
F4 Cs1 F8 80.05(3) . 4_554
F12 Cs1 F13 106.27(4) 4_544 .
F10 Cs1 F13 138.25(4) 7_544 .
F15 Cs1 F13 44.58(3) . .
F5 Cs1 F13 110.15(3) . .
F4 Cs1 F13 106.78(4) . .
F8 Cs1 F13 91.69(3) 4_554 .
F12 Cs1 F7 57.06(4) 4_544 8_546
F10 Cs1 F7 59.51(4) 7_544 8_546
F15 Cs1 F7 113.17(4) . 8_546
F5 Cs1 F7 98.87(4) . 8_546
F4 Cs1 F7 96.92(4) . 8_546
F8 Cs1 F7 75.30(4) 4_554 8_546
F13 Cs1 F7 150.62(4) . 8_546
F12 Cs1 F3 137.05(4) 4_544 7_554
F10 Cs1 F3 108.03(4) 7_544 7_554
F15 Cs1 F3 81.55(3) . 7_554
F5 Cs1 F3 61.08(4) . 7_554
F4 Cs1 F3 61.75(4) . 7_554
F8 Cs1 F3 106.02(4) 4_554 7_554
F13 Cs1 F3 51.39(3) . 7_554
F7 Cs1 F3 157.36(4) 8_546 7_554
F12 Cs1 F2 52.54(4) 4_544 6_556
F10 Cs1 F2 103.87(4) 7_544 6_556
F15 Cs1 F2 65.67(4) . 6_556
F5 Cs1 F2 153.43(4) . 6_556
F4 Cs1 F2 135.00(3) . 6_556
F8 Cs1 F2 60.26(4) 4_554 6_556
F13 Cs1 F2 95.42(3) . 6_556
F7 Cs1 F2 55.22(4) 8_546 6_556
F3 Cs1 F2 145.48(3) 7_554 6_556
F12 Cs1 F11 91.81(4) 4_544 6
F10 Cs1 F11 68.64(4) 7_544 6
F15 Cs1 F11 116.64(3) . 6
F5 Cs1 F11 50.15(3) . 6
F4 Cs1 F11 86.37(3) . 6
F8 Cs1 F11 155.09(4) 4_554 6
F13 Cs1 F11 72.29(3) . 6
F7 Cs1 F11 127.42(4) 8_546 6
F3 Cs1 F11 49.08(3) 7_554 6
F2 Cs1 F11 138.24(3) 6_556 6
F12 Cs1 F9 58.75(4) 4_544 .
F10 Cs1 F9 91.43(4) 7_544 .
F15 Cs1 F9 84.80(4) . .
F5 Cs1 F9 104.17(4) . .
F4 Cs1 F9 139.51(4) . .
F8 Cs1 F9 129.19(4) 4_554 .
F13 Cs1 F9 53.41(4) . .
F7 Cs1 F9 115.80(4) 8_546 .
F3 Cs1 F9 81.42(3) 7_554 .
F2 Cs1 F9 85.00(4) 6_556 .
F11 Cs1 F9 55.26(3) 6 .
Te3 F12 Cs1 170.03(7) . 4_554
Te1 O1 Hg2 116.68(7) . .
Te2 F10 Cs1 173.06(8) . 7_544
Te2 F8 Cs1 148.77(7) . 4_544
Te1 F2 Cs1 149.80(7) . 6
Te2 F9 Cs1 163.16(7) . .
Te2 F7 Cs1 165.13(8) . 8_445
Te1 F3 Cs1 153.92(6) . 7_554
Te1 F4 Cs1 112.87(6) . .
Te3 F15 Cs1 114.82(6) . .
Te1 F5 Cs1 117.98(6) . .
Te3 F13 Cs1 107.56(5) . .
Te3 F11 Cs1 151.04(6) . 6_556
Te2 O2 Hg1 131.24(8) . .
Te3 O3 Hg2 135.02(7) . 3_445
Te3 O3 Hg1 116.70(6) . .
Hg2 O3 Hg1 106.29(5) 3_445 .

loop_
_geom_bond_atom_site_label_1
_geom_bond_atom_site_label_2
_geom_bond_distance
_geom_bond_site_symmetry_2
Hg1 O2 2.0583(16) 5_554
Hg1 O2 2.0583(16) .
Hg1 O3 2.5546(14) .
Hg1 O3 2.5546(14) 5_554
Hg2 O1 2.1863(13) 2_654
Hg2 O1 2.1863(13) .
Hg2 O3 2.2868(14) 3
Hg2 O3 2.2868(14) 4_554
Te3 O3 1.7981(13) .
Te3 F11 1.8424(12) .
Te3 F15 1.8429(12) .
Te3 F14 1.8448(14) .
Te3 F12 1.8532(14) .
Te3 F13 1.8633(11) .
Te3 Cs1 4.28726(18) .
Te1 O1 1.8155(14) .
Te1 F2 1.8405(12) .
Te1 F5 1.8424(13) .
Te1 F1 1.8457(14) .
Te1 F3 1.8460(13) .
Te1 F4 1.8649(12) .
Te1 Cs1 4.39045(19) .
Te2 O2 1.8083(15) .
Te2 F10 1.8376(14) .
Te2 F8 1.8429(13) .
Te2 F7 1.8437(14) .
Te2 F9 1.8451(14) .
Te2 F6 1.8558(13) .
Cs1 F12 3.0760(14) 4_544
Cs1 F10 3.1280(14) 7_544
Cs1 F15 3.1739(14) .
Cs1 F5 3.2133(14) .
Cs1 F4 3.3155(14) .
Cs1 F8 3.3293(13) 4_554
Cs1 F13 3.3396(13) .
Cs1 F7 3.3471(15) 8_546
Cs1 F3 3.3600(13) 7_554
Cs1 F2 3.4267(12) 6_556
Cs1 F11 3.5898(12) 6
Cs1 F9 3.5960(15) .
F12 Cs1 3.0760(14) 4_554
F10 Cs1 3.1280(14) 7_544
F8 Cs1 3.3293(13) 4_544
F2 Cs1 3.4267(12) 6
F7 Cs1 3.3471(15) 8_445
F3 Cs1 3.3600(13) 7_554
F11 Cs1 3.5898(12) 6_556
O3 Hg2 2.2868(14) 3_445
